data_1556187
loop_
_publ_author_name
'Matsuzaki, Kohei'
'Furukawa, Tatsuya'
'Tokunaga, Etsuko'
'Matsumoto, Takashi'
'Shiro, Motoo'
'Shibata, Norio'

_publ_section_title
;
 Highly enantioselective monofluoromethylation of C2-arylindoles using
 FBSM under chiral phase-transfer catalysis.
;
_journal_issue 13
_journal_name_full 'Organic letters'
_journal_page_first 3282
_journal_page_last 3285
_journal_paper_doi 10.1021/ol4013102
_journal_volume 15
_journal_year 2013
_chemical_absolute_configuration ad
_chemical_formula_moiety 'C34 H26 F N O4 S2'
_chemical_formula_sum 'C34 H26 F N O4 S2'
_chemical_formula_weight 595.70
_space_group_IT_number 4
_space_group_name_Hall 'P 2yb'
_space_group_name_H-M_alt 'P 1 21 1'
_symmetry_cell_setting monoclinic
_symmetry_Int_Tables_number 4
_symmetry_space_group_name_Hall 'P 2yb'
_symmetry_space_group_name_H-M 'P 1 21 1'
_atom_sites_solution_hydrogens geom
_atom_sites_solution_primary direct
_atom_sites_solution_secondary difmap
_cell_angle_alpha 90.0000
_cell_angle_beta 111.641(8)
_cell_angle_gamma 90.0000
_cell_formula_units_Z 2
_cell_length_a 9.5437(16)
_cell_length_b 15.151(3)
_cell_length_c 10.6193(19)
_cell_measurement_reflns_used 2083
_cell_measurement_temperature 93
_cell_measurement_theta_max 50.27
_cell_measurement_theta_min 4.48
_cell_volume 1427.3(5)
_computing_cell_refinement 'PROCESS-AUTO (Rigaku, 1998)'
_computing_data_collection 'PROCESS-AUTO (Rigaku, 1998)'
_computing_data_reduction 'CrystalStructure (Rigaku, 2000-2010)'
_computing_molecular_graphics 'ORTEP (Johnson, 1976)'
_computing_publication_material 'CrystalStructure (Rigaku, 2000-2010)'
_computing_structure_refinement 'SHELXL97 (Sheldrick, 1997)'
_computing_structure_solution 'SHELXS97 (Sheldrick, 1997)'
_diffrn_ambient_temperature 93
_diffrn_detector_area_resol_mean 10.000
_diffrn_measured_fraction_theta_full 0.978
_diffrn_measured_fraction_theta_max 0.978
_diffrn_measurement_device_type 'Rigaku R-AXIS RAPID'
_diffrn_measurement_method \w
_diffrn_radiation_type 'Cu K\a'
_diffrn_radiation_wavelength 1.54187
_diffrn_reflns_av_R_equivalents 0.1016
_diffrn_reflns_limit_h_max 9
_diffrn_reflns_limit_h_min -9
_diffrn_reflns_limit_k_max 15
_diffrn_reflns_limit_k_min -15
_diffrn_reflns_limit_l_max 10
_diffrn_reflns_limit_l_min -10
_diffrn_reflns_number 6636
_diffrn_reflns_theta_full 50.38
_diffrn_reflns_theta_max 50.38
_diffrn_standards_number 0
_exptl_absorpt_coefficient_mu 2.088
_exptl_absorpt_correction_T_max 0.959
_exptl_absorpt_correction_T_min 0.678
_exptl_absorpt_correction_type multi-scan
_exptl_absorpt_process_details 'ABSCOR (Rigaku, 1995)'
_exptl_crystal_colour colorless
_exptl_crystal_density_diffrn 1.386
_exptl_crystal_density_method 'not measured'
_exptl_crystal_description block
_exptl_crystal_F_000 620.00
_exptl_crystal_size_max 0.048
_exptl_crystal_size_mid 0.030
_exptl_crystal_size_min 0.020
_refine_diff_density_max 1.270
_refine_diff_density_min -0.340
_refine_ls_abs_structure_details 'Flack, H. D. (1983), Acta Cryst. A39, 876-881.  1302 Friedel Pairs'
_refine_ls_abs_structure_Flack 0.02(4)
_refine_ls_extinction_method none
_refine_ls_goodness_of_fit_ref 1.029
_refine_ls_hydrogen_treatment constr
_refine_ls_number_parameters 319
_refine_ls_number_reflns 2854
_refine_ls_number_restraints 44
_refine_ls_R_factor_gt 0.0803
_refine_ls_shift/su_max 0.000
_refine_ls_structure_factor_coef Fsqd
_refine_ls_weighting_details 'w = 1/[\s^2^(Fo^2^)+(0.1265P)^2^+0.0000P] where P=(Fo^2^+2Fc^2^)/3'
_refine_ls_weighting_scheme calc
_refine_ls_wR_factor_ref 0.2070
_reflns_number_gt 2359
_reflns_number_total 2854
_reflns_threshold_expression F^2^>2.0\s(F^2^)
_cod_data_source_file ol4013102_si_001.cif
_cod_data_source_block SX139
_cod_database_code 1556187
_verf_thetm01_alert_3_a
;
PROBLEM: The value of sine(theta_max)/wavelength is less than 0.550
         Calculated sin(theta_max)/wavelength = 0.4996
RESPONSE: Low-resolution reflection data used, see _publ_section_
          exptl_refinement
;

loop_
_symmetry_equiv_pos_site_id
_symmetry_equiv_pos_as_xyz
1 +X,+Y,+Z
2 -X,1/2+Y,-Z

loop_
_atom_site_label
_atom_site_type_symbol
_atom_site_fract_x
_atom_site_fract_y
_atom_site_fract_z
_atom_site_U_iso_or_equiv
_atom_site_adp_type
_atom_site_occupancy
_atom_site_symmetry_multiplicity
_atom_site_calc_flag
_atom_site_refinement_flags
S1 S 0.2093(3) 0.29191(14) 0.4307(3) 0.0425(8) Uani 1.0 2 d .
S2 S 0.3136(3) 0.19676(17) 0.2268(3) 0.0516(8) Uani 1.0 2 d .
F1 F 0.4846(5) 0.2500(4) 0.4652(5) 0.0478(14) Uani 1.0 2 d .
O1 O 0.0682(6) 0.2856(5) 0.3199(6) 0.0514(17) Uani 1.0 2 d .
O2 O 0.2470(6) 0.3700(4) 0.5135(6) 0.0476(16) Uani 1.0 2 d .
O3 O 0.2340(7) 0.2375(5) 0.1004(6) 0.0542(19) Uani 1.0 2 d .
O4 O 0.2452(8) 0.1291(5) 0.2790(6) 0.065(2) Uani 1.0 2 d .
N1 N 0.7650(8) 0.3487(5) 0.2639(7) 0.0367(18) Uani 1.0 2 d .
C1 C 0.6871(9) 0.3571(6) 0.3497(8) 0.034(3) Uani 1.0 2 d .
C2 C 0.5348(9) 0.3722(6) 0.2725(8) 0.031(2) Uani 1.0 2 d .
C3 C 0.5275(6) 0.3744(4) 0.1311(5) 0.033(2) Uani 1.0 2 d G
C4 C 0.4096(5) 0.3872(5) 0.0078(6) 0.043(3) Uani 1.0 2 d G
C5 C 0.4361(6) 0.3830(5) -0.1123(4) 0.044(3) Uani 1.0 2 d G
C6 C 0.5805(7) 0.3662(4) -0.1091(5) 0.048(3) Uani 1.0 2 d G
C7 C 0.6985(5) 0.3534(4) 0.0142(6) 0.039(3) Uani 1.0 2 d G
C8 C 0.6720(5) 0.3576(4) 0.1343(4) 0.032(2) Uani 1.0 2 d G
C9 C 0.7699(6) 0.3521(4) 0.4989(4) 0.038(3) Uani 1.0 2 d G
C10 C 0.7578(6) 0.4194(3) 0.5833(5) 0.036(2) Uani 1.0 2 d G
C11 C 0.8478(7) 0.4184(4) 0.7202(5) 0.042(3) Uani 1.0 2 d G
C12 C 0.9500(7) 0.3501(4) 0.7728(4) 0.043(3) Uani 1.0 2 d G
C13 C 0.9622(6) 0.2828(4) 0.6885(5) 0.046(3) Uani 1.0 2 d G
C14 C 0.8722(6) 0.2838(4) 0.5515(5) 0.035(2) Uani 1.0 2 d G
C15 C 0.4112(8) 0.3775(6) 0.3292(8) 0.031(2) Uani 1.0 2 d .
C16 C 0.3564(9) 0.2855(6) 0.3546(9) 0.037(2) Uani 1.0 2 d .
C17 C 0.2924(6) 0.4491(3) 0.2557(6) 0.032(3) Uani 1.0 2 d G
C18 C 0.3397(5) 0.5356(4) 0.2898(5) 0.040(3) Uani 1.0 2 d G
C19 C 0.2439(7) 0.6053(3) 0.2287(6) 0.049(3) Uani 1.0 2 d G
C20 C 0.1009(7) 0.5884(4) 0.1335(6) 0.050(3) Uani 1.0 2 d G
C21 C 0.0536(5) 0.5019(4) 0.0995(5) 0.048(3) Uani 1.0 2 d G
C22 C 0.1494(6) 0.4323(3) 0.1606(6) 0.042(3) Uani 1.0 2 d G
C23 C 0.2288(8) 0.2012(4) 0.5382(6) 0.046(3) Uani 1.0 2 d G
C24 C 0.1188(7) 0.1358(4) 0.5009(6) 0.048(3) Uani 1.0 2 d G
C25 C 0.1211(8) 0.0696(4) 0.5921(7) 0.055(3) Uani 1.0 2 d G
C26 C 0.2333(9) 0.0686(4) 0.7206(7) 0.060(3) Uani 1.0 2 d G
C27 C 0.3433(8) 0.1340(5) 0.7579(5) 0.068(4) Uani 1.0 2 d G
C28 C 0.3411(7) 0.2002(4) 0.6667(7) 0.054(3) Uani 1.0 2 d G
C29 C 0.4889(6) 0.1548(4) 0.2307(7) 0.050(3) Uani 1.0 2 d G
C30 C 0.5320(7) 0.1691(4) 0.1209(6) 0.041(3) Uani 1.0 2 d G
C31 C 0.6630(7) 0.1306(4) 0.1180(6) 0.053(3) Uani 1.0 2 d G
C32 C 0.7508(6) 0.0777(4) 0.2249(7) 0.058(3) Uani 1.0 2 d G
C33 C 0.7076(7) 0.0634(4) 0.3348(6) 0.061(3) Uani 1.0 2 d G
C34 C 0.5767(8) 0.1020(4) 0.3377(6) 0.063(3) Uani 1.0 2 d G
H1 H 0.8625 0.3388 0.2906 0.0441 Uiso 1.0 2 calc R
H4 H 0.3109 0.3987 0.0056 0.0518 Uiso 1.0 2 calc R
H5 H 0.3554 0.3917 -0.1966 0.0532 Uiso 1.0 2 calc R
H6 H 0.5986 0.3633 -0.1912 0.0572 Uiso 1.0 2 calc R
H7 H 0.7972 0.3419 0.0164 0.0472 Uiso 1.0 2 calc R
H10 H 0.6879 0.4660 0.5473 0.0429 Uiso 1.0 2 calc R
H11 H 0.8395 0.4644 0.7779 0.0507 Uiso 1.0 2 calc R
H12 H 1.0116 0.3494 0.8664 0.0518 Uiso 1.0 2 calc R
H13 H 1.0321 0.2361 0.7245 0.0548 Uiso 1.0 2 calc R
H14 H 0.8805 0.2378 0.4939 0.0419 Uiso 1.0 2 calc R
H15 H 0.4631 0.4021 0.4223 0.0373 Uiso 1.0 2 calc R
H18 H 0.4374 0.5472 0.3548 0.0478 Uiso 1.0 2 calc R
H19 H 0.2762 0.6644 0.2520 0.0588 Uiso 1.0 2 calc R
H20 H 0.0354 0.6360 0.0918 0.0601 Uiso 1.0 2 calc R
H21 H -0.0441 0.4904 0.0345 0.0578 Uiso 1.0 2 calc R
H22 H 0.1171 0.3731 0.1373 0.0499 Uiso 1.0 2 calc R
H24 H 0.0421 0.1365 0.4130 0.0572 Uiso 1.0 2 calc R
H25 H 0.0459 0.0249 0.5666 0.0658 Uiso 1.0 2 calc R
H26 H 0.2348 0.0233 0.7830 0.0725 Uiso 1.0 2 calc R
H27 H 0.4200 0.1333 0.8458 0.0810 Uiso 1.0 2 calc R
H28 H 0.4163 0.2449 0.6922 0.0652 Uiso 1.0 2 calc R
H30 H 0.4720 0.2053 0.0477 0.0487 Uiso 1.0 2 calc R
H31 H 0.6924 0.1404 0.0429 0.0642 Uiso 1.0 2 calc R
H32 H 0.8403 0.0514 0.2229 0.0693 Uiso 1.0 2 calc R
H33 H 0.7677 0.0273 0.4079 0.0738 Uiso 1.0 2 calc R
H34 H 0.5472 0.0922 0.4128 0.0760 Uiso 1.0 2 calc R

loop_
_atom_site_aniso_label
_atom_site_aniso_U_11
_atom_site_aniso_U_22
_atom_site_aniso_U_33
_atom_site_aniso_U_12
_atom_site_aniso_U_13
_atom_site_aniso_U_23
S1 0.0357(13) 0.0485(16) 0.0482(16) 0.0077(11) 0.0211(12) 0.0061(12)
S2 0.0561(16) 0.0571(16) 0.0417(16) -0.0078(14) 0.0181(13) -0.0091(13)
F1 0.038(3) 0.055(4) 0.049(3) -0.002(3) 0.014(3) -0.003(3)
O1 0.037(4) 0.072(5) 0.043(4) 0.006(4) 0.012(3) 0.014(4)
O2 0.052(4) 0.042(4) 0.057(4) 0.006(4) 0.028(4) -0.007(4)
O3 0.049(4) 0.065(5) 0.045(5) 0.010(4) 0.013(4) 0.007(4)
O4 0.089(5) 0.058(5) 0.064(5) -0.039(4) 0.049(4) -0.021(4)
N1 0.037(4) 0.047(5) 0.020(4) 0.006(4) 0.004(4) -0.009(4)
C1 0.035(5) 0.038(6) 0.026(5) 0.002(5) 0.009(5) -0.002(4)
C2 0.039(5) 0.021(5) 0.034(6) 0.001(4) 0.015(5) 0.006(4)
C3 0.041(6) 0.026(5) 0.032(6) 0.007(5) 0.013(5) 0.008(4)
C4 0.049(6) 0.050(6) 0.033(6) -0.009(5) 0.019(5) -0.007(5)
C5 0.052(6) 0.049(6) 0.028(6) 0.018(5) 0.009(5) 0.000(5)
C6 0.068(7) 0.049(7) 0.034(6) -0.015(6) 0.027(5) -0.002(5)
C7 0.042(5) 0.038(6) 0.044(5) -0.015(5) 0.023(5) -0.004(4)
C8 0.037(5) 0.036(5) 0.026(5) -0.001(4) 0.016(4) -0.006(4)
C9 0.023(5) 0.042(6) 0.045(6) -0.001(5) 0.009(5) -0.010(5)
C10 0.037(5) 0.032(5) 0.038(5) 0.011(4) 0.013(4) 0.004(5)
C11 0.053(6) 0.040(6) 0.041(5) 0.003(5) 0.026(4) -0.005(5)
C12 0.055(6) 0.048(7) 0.021(5) 0.002(6) 0.007(5) 0.001(5)
C13 0.037(5) 0.060(7) 0.043(6) -0.005(5) 0.018(5) 0.004(5)
C14 0.031(5) 0.046(6) 0.027(6) 0.003(5) 0.010(4) -0.006(5)
C15 0.027(5) 0.037(5) 0.031(5) -0.005(4) 0.014(4) -0.004(4)
C16 0.038(5) 0.042(5) 0.033(5) 0.012(4) 0.017(4) 0.009(4)
C17 0.019(5) 0.050(7) 0.026(5) 0.007(5) 0.006(4) 0.001(5)
C18 0.044(6) 0.035(6) 0.045(6) 0.004(5) 0.022(5) -0.001(5)
C19 0.055(7) 0.038(6) 0.060(7) -0.001(6) 0.028(6) -0.010(5)
C20 0.053(7) 0.048(7) 0.057(7) 0.026(6) 0.028(6) 0.013(5)
C21 0.045(6) 0.062(7) 0.038(6) -0.002(5) 0.016(5) 0.001(5)
C22 0.038(6) 0.051(6) 0.037(5) 0.006(4) 0.015(5) -0.007(4)
C23 0.060(7) 0.046(7) 0.043(6) 0.019(6) 0.033(6) 0.010(6)
C24 0.055(7) 0.046(7) 0.050(7) 0.015(6) 0.029(5) 0.013(5)
C25 0.072(8) 0.048(7) 0.058(7) 0.003(6) 0.040(7) 0.004(6)
C26 0.090(8) 0.053(7) 0.049(7) 0.026(7) 0.038(7) 0.017(6)
C27 0.088(9) 0.079(9) 0.035(7) 0.032(8) 0.022(6) 0.010(7)
C28 0.052(7) 0.071(8) 0.042(7) 0.012(6) 0.020(6) -0.006(6)
C29 0.066(7) 0.025(6) 0.060(7) 0.004(5) 0.026(6) 0.001(5)
C30 0.044(6) 0.040(6) 0.039(6) 0.000(5) 0.017(5) 0.000(5)
C31 0.077(8) 0.040(7) 0.055(7) 0.003(6) 0.038(6) 0.000(5)
C32 0.057(6) 0.056(6) 0.053(6) 0.012(5) 0.011(5) -0.015(5)
C33 0.075(6) 0.059(6) 0.040(5) 0.015(5) 0.008(5) 0.003(5)
C34 0.076(6) 0.070(7) 0.042(6) 0.012(6) 0.019(5) -0.001(6)

loop_
_atom_type_symbol
_atom_type_description
_atom_type_scat_dispersion_real
_atom_type_scat_dispersion_imag
_atom_type_scat_source
C C 0.0181 0.0091
;
International Tables for Crystallography
(1992, Vol. C, Tables 4.2.6.8 and 6.1.1.4)
;
H H 0.0000 0.0000
;
International Tables for Crystallography
(1992, Vol. C, Table 6.1.1.4)
;
F F 0.0727 0.0534
;
International Tables for Crystallography
(1992, Vol. C, Tables 4.2.6.8 and 6.1.1.4)
;
N N 0.0311 0.0180
;
International Tables for Crystallography
(1992, Vol. C, Tables 4.2.6.8 and 6.1.1.4)
;
O O 0.0492 0.0322
;
International Tables for Crystallography
(1992, Vol. C, Tables 4.2.6.8 and 6.1.1.4)
;
S S 0.3331 0.5567
;
International Tables for Crystallography
(1992, Vol. C, Tables 4.2.6.8 and 6.1.1.4)
;

loop_
_geom_angle_atom_site_label_1
_geom_angle_atom_site_label_2
_geom_angle_atom_site_label_3
_geom_angle
_geom_angle_publ_flag
O1 S1 O2 120.4(4) yes
O1 S1 C16 105.8(4) yes
O1 S1 C23 109.0(4) yes
O2 S1 C16 104.4(4) yes
O2 S1 C23 107.7(4) yes
C16 S1 C23 109.0(4) yes
O3 S2 O4 121.1(4) yes
O3 S2 C16 106.0(4) yes
O3 S2 C29 110.5(4) yes
O4 S2 C16 104.2(5) yes
O4 S2 C29 107.1(4) yes
C16 S2 C29 107.0(4) yes
C1 N1 C8 110.8(6) yes
N1 C1 C2 109.0(7) yes
N1 C1 C9 119.7(7) yes
C2 C1 C9 131.3(9) yes
C1 C2 C3 104.4(8) yes
C1 C2 C15 124.8(8) yes
C3 C2 C15 130.7(6) yes
C2 C3 C4 132.7(6) yes
C2 C3 C8 107.2(5) yes
C4 C3 C8 120.0 yes
C3 C4 C5 120.0 yes
C4 C5 C6 120.0 yes
C5 C6 C7 120.0 yes
C6 C7 C8 120.0 yes
N1 C8 C3 108.6(5) yes
N1 C8 C7 131.4(6) yes
C3 C8 C7 120.0 yes
C1 C9 C10 120.7(5) yes
C1 C9 C14 119.0(6) yes
C10 C9 C14 120.0 yes
C9 C10 C11 120.0 yes
C10 C11 C12 120.0 yes
C11 C12 C13 120.0 yes
C12 C13 C14 120.0 yes
C9 C14 C13 120.0 yes
C2 C15 C16 112.7(8) yes
C2 C15 C17 111.7(7) yes
C16 C15 C17 119.0(6) yes
S1 C16 S2 111.1(5) yes
S1 C16 F1 102.4(6) yes
S1 C16 C15 112.7(7) yes
S2 C16 F1 102.6(6) yes
S2 C16 C15 121.7(7) yes
F1 C16 C15 103.7(6) yes
C15 C17 C18 114.9(5) yes
C15 C17 C22 125.1(5) yes
C18 C17 C22 120.0 yes
C17 C18 C19 120.0 yes
C18 C19 C20 120.0 yes
C19 C20 C21 120.0 yes
C20 C21 C22 120.0 yes
C17 C22 C21 120.0 yes
S1 C23 C24 119.0(4) yes
S1 C23 C28 120.4(5) yes
C24 C23 C28 120.0 yes
C23 C24 C25 120.0 yes
C24 C25 C26 120.0 yes
C25 C26 C27 120.0 yes
C26 C27 C28 120.0 yes
C23 C28 C27 120.0 yes
S2 C29 C30 119.5(5) yes
S2 C29 C34 120.3(6) yes
C30 C29 C34 120.0 yes
C29 C30 C31 120.0 yes
C30 C31 C32 120.0 yes
C31 C32 C33 120.0 yes
C32 C33 C34 120.0 yes
C29 C34 C33 120.0 yes

loop_
_geom_bond_atom_site_label_1
_geom_bond_atom_site_label_2
_geom_bond_distance
_geom_bond_publ_flag
S1 O1 1.427(5) yes
S1 O2 1.439(7) yes
S1 C16 1.863(11) yes
S1 C23 1.752(6) yes
S2 O3 1.416(6) yes
S2 O4 1.433(8) yes
S2 C16 1.846(9) yes
S2 C29 1.775(7) yes
F1 C16 1.450(9) yes
N1 C1 1.377(13) yes
N1 C8 1.342(7) yes
C1 C2 1.399(11) yes
C1 C9 1.489(9) yes
C2 C3 1.478(10) yes
C2 C15 1.511(13) yes
C3 C4 1.390 yes
C3 C8 1.390 yes
C4 C5 1.390 yes
C5 C6 1.390 yes
C6 C7 1.390 yes
C7 C8 1.390 yes
C9 C10 1.390 yes
C9 C14 1.390 yes
C10 C11 1.390 yes
C11 C12 1.390 yes
C12 C13 1.390 yes
C13 C14 1.390 yes
C15 C16 1.547(13) yes
C15 C17 1.556(9) yes
C17 C18 1.390 yes
C17 C22 1.390 yes
C18 C19 1.390 yes
C19 C20 1.390 yes
C20 C21 1.390 yes
C21 C22 1.390 yes
C23 C24 1.390 yes
C23 C28 1.390 yes
C24 C25 1.390 yes
C25 C26 1.390 yes
C26 C27 1.390 yes
C27 C28 1.390 yes
C29 C30 1.390 yes
C29 C34 1.390 yes
C30 C31 1.390 yes
C31 C32 1.390 yes
C32 C33 1.390 yes
C33 C34 1.390 yes

loop_
_geom_hbond_atom_site_label_D
_geom_hbond_atom_site_label_H
_geom_hbond_atom_site_label_A
_geom_hbond_site_symmetry_A
_geom_hbond_distance_DA
_geom_hbond_distance_DH
_geom_hbond_distance_HA
_geom_hbond_angle_DHA
_geom_hbond_publ_flag
N1 H1 O1 1_655 2.893(9) 0.880 2.037 164.1 no
